data_1528117
loop_
_publ_author_name
'Talabatake, T.'
'Date, M.'
'Fujii, H.'
'Maeda, Y.'
'Minami, A.'
'Ikeda, S.'
'Fujita, T.'
'Nishigori, S.'
'Sugiyama, K.'
'Oguro, I.'
'Oda, K.'

_publ_section_title
;
 Structural and physical properties of new U-T-Ga compounds (T= Ni, Cu and
 Pd)
;
_journal_name_full 'Physik (Berlin)'
_journal_page_first 734
_journal_page_last 737
_journal_volume 186
_journal_year 1993
_chemical_formula_sum 'Cu3.5 Ga1.5 U'
_chemical_name_systematic '(Cu0.7 Ga0.3)5 U'
_space_group_IT_number 191
_symmetry_space_group_name_Hall '-P 6 2'
_symmetry_space_group_name_H-M 'P 6/m m m'
_cell_angle_alpha 90
_cell_angle_beta 90
_cell_angle_gamma 120
_cell_formula_units_Z 1
_cell_length_a 5.097
_cell_length_b 5.097
_cell_length_c 4.148
_cell_volume 93.325
_citation_journal_id_ASTM PHYBE3
_cod_data_source_file Talabatake_PHYBE3_1993_401.cif
_cod_data_source_block Cu3.5Ga1.5U1
_cod_original_cell_volume 93.32514
_cod_original_formula_sum 'Cu3.5 Ga1.5 U1'
_cod_database_code 1528117

loop_
_symmetry_equiv_pos_as_xyz
x,y,z
x-y,x,z
-y,x-y,z
-x,-y,z
-x+y,-x,z
y,-x+y,z
-y,-x,-z
x-y,-y,-z
x,x-y,-z
y,x,-z
-x+y,y,-z
-x,-x+y,-z
-x,-y,-z
-x+y,-x,-z
y,-x+y,-z
x,y,-z
x-y,x,-z
-y,x-y,-z
y,x,z
-x+y,y,z
-x,-x+y,z
-y,-x,z
x-y,-y,z
x,x-y,z

loop_
_atom_site_label
_atom_site_type_symbol
_atom_site_fract_x
_atom_site_fract_y
_atom_site_fract_z
_atom_site_occupancy
_atom_site_U_iso_or_equiv
U1 U 0 0 0 1 0.0
Cu1 Cu 0.3333 0.6667 0 0.7 0.0
Ga1 Ga 0.3333 0.6667 0 0.3 0.0
Cu2 Cu 0.5 0 0.5 0.7 0.0
Ga2 Ga 0.5 0 0.5 0.3 0.0
